data_4311232
loop_
_publ_author_name
'Apurba K. Patra'
'Michael J. Rose'
'Karen A. Murphy'
'Marilyn M. Olmstead'
'Pradip K. Mascharak'

_publ_section_title
;
 Photolabile Ruthenium Nitrosyls with Planar Dicarboxamide Tetradentate N4
 Ligands: Effects of In-Plane and Axial Ligand Strength on NO Release
;
_journal_name_full 'Inorganic Chemistry'
_journal_page_first 4487
_journal_page_last 4495
_journal_paper_doi 10.1021/ic040030t
_journal_volume 43
_journal_year 2004
_chemical_formula_moiety 'C25 H21 N6 O3 Ru, B F4'
_chemical_formula_sum 'C25 H21 B F4 N6 O3 Ru'
_chemical_formula_weight 641.36
_chemical_name_common '[(Me2bpb)Ru(NO)(py)](BF4)'
_chemical_name_systematic
;
  ?
;
_space_group_IT_number 2
_symmetry_cell_setting triclinic
_symmetry_space_group_name_Hall '-P 1'
_symmetry_space_group_name_H-M 'P -1'
_atom_sites_solution_hydrogens geom
_atom_sites_solution_primary Patterson
_atom_sites_solution_secondary difmap
_audit_creation_method SHELXL-97
_cell_angle_alpha 97.560(7)
_cell_angle_beta 97.412(12)
_cell_angle_gamma 97.951(7)
_cell_formula_units_Z 2
_cell_length_a 8.894(2)
_cell_length_b 10.969(3)
_cell_length_c 12.991(3)
_cell_measurement_reflns_used 960
_cell_measurement_temperature 90(2)
_cell_measurement_theta_max 20.0
_cell_measurement_theta_min 3.1
_cell_volume 1230.2(5)
_computing_cell_refinement SMART
_computing_data_collection 'SMART 5.054 (Bruker, 2002)'
_computing_data_reduction 'SAINT 6.45A (Bruker, 2003)'
_computing_molecular_graphics 'SHELXTL 5, XP (Sheldrick, 1994)'
_computing_publication_material SHELXL97
_computing_structure_refinement 'SHELXL97 (Sheldrick, 1997)'
_computing_structure_solution 'SHELXS97 (Sheldrick, 1990)'
_diffrn_ambient_temperature 90(2)
_diffrn_detector_area_resol_mean 8.3
_diffrn_measured_fraction_theta_full 0.967
_diffrn_measured_fraction_theta_max 0.967
_diffrn_measurement_device_type 'Bruker SMART 1000'
_diffrn_measurement_method \w
_diffrn_radiation_monochromator graphite
_diffrn_radiation_source 'fine-focus sealed tube'
_diffrn_radiation_type MoK\a
_diffrn_radiation_wavelength 0.71073
_diffrn_reflns_av_R_equivalents 0.0386
_diffrn_reflns_av_sigmaI/netI 0.0496
_diffrn_reflns_limit_h_max 12
_diffrn_reflns_limit_h_min -12
_diffrn_reflns_limit_k_max 15
_diffrn_reflns_limit_k_min -15
_diffrn_reflns_limit_l_max 18
_diffrn_reflns_limit_l_min -18
_diffrn_reflns_number 16092
_diffrn_reflns_theta_full 30.51
_diffrn_reflns_theta_max 30.51
_diffrn_reflns_theta_min 1.60
_diffrn_standards_number 0
_exptl_absorpt_coefficient_mu 0.710
_exptl_absorpt_correction_T_max 0.972
_exptl_absorpt_correction_T_min 0.854
_exptl_absorpt_correction_type multi-scan
_exptl_absorpt_process_details 'SADABS 2.10 (Sheldrick, 2003)'
_exptl_crystal_colour red
_exptl_crystal_density_diffrn 1.731
_exptl_crystal_density_method 'not measured'
_exptl_crystal_description plate
_exptl_crystal_F_000 644
_exptl_crystal_size_max 0.23
_exptl_crystal_size_mid 0.18
_exptl_crystal_size_min 0.04
_refine_diff_density_max 2.566
_refine_diff_density_min -1.776
_refine_diff_density_rms 0.184
_refine_ls_extinction_method none
_refine_ls_goodness_of_fit_ref 1.078
_refine_ls_hydrogen_treatment constr
_refine_ls_matrix_type full
_refine_ls_number_parameters 363
_refine_ls_number_reflns 7269
_refine_ls_number_restraints 0
_refine_ls_restrained_S_all 1.078
_refine_ls_R_factor_all 0.0609
_refine_ls_R_factor_gt 0.0455
_refine_ls_shift/su_max 0.001
_refine_ls_shift/su_mean 0.000
_refine_ls_structure_factor_coef Fsqd
_refine_ls_weighting_details 'calc w=1/[\s^2^(Fo^2^)+(0.0800P)^2^+0.1995P] where P=(Fo^2^+2Fc^2^)/3'
_refine_ls_weighting_scheme calc
_refine_ls_wR_factor_gt 0.1148
_refine_ls_wR_factor_ref 0.1271
_reflns_number_gt 5972
_reflns_number_total 7269
_reflns_threshold_expression I>2\s(I)
_cod_data_source_file ic040030t_3.cif
_cod_data_source_block mn1562
_cod_database_code 4311232

loop_
_symmetry_equiv_pos_as_xyz
'x, y, z'
'-x, -y, -z'

loop_
_atom_site_label
_atom_site_type_symbol
_atom_site_fract_x
_atom_site_fract_y
_atom_site_fract_z
_atom_site_U_iso_or_equiv
_atom_site_adp_type
_atom_site_occupancy
_atom_site_symmetry_multiplicity
_atom_site_calc_flag
_atom_site_refinement_flags
_atom_site_disorder_assembly
_atom_site_disorder_group
Ru1 Ru 0.72536(2) 0.663295(19) 0.858556(17) 0.01305(8) Uani 1 1 d . . .
O1 O 1.1387(2) 0.8916(2) 0.96085(17) 0.0221(4) Uani 1 1 d . . .
O2 O 0.3921(2) 0.6447(2) 1.04839(17) 0.0209(4) Uani 1 1 d . . .
O3 O 0.8671(3) 0.4424(2) 0.87065(19) 0.0234(5) Uani 1 1 d . . .
N1 N 0.8974(3) 0.7757(2) 0.95362(19) 0.0155(4) Uani 1 1 d . . .
N2 N 0.6240(3) 0.6811(2) 0.98575(18) 0.0145(4) Uani 1 1 d . . .
N3 N 0.8813(3) 0.6997(2) 0.74924(19) 0.0162(5) Uani 1 1 d . . .
N4 N 0.4974(3) 0.5772(2) 0.79318(19) 0.0151(4) Uani 1 1 d . . .
N5 N 0.6407(3) 0.8256(2) 0.81543(19) 0.0148(4) Uani 1 1 d . . .
N6 N 0.8026(3) 0.5261(2) 0.87178(19) 0.0156(4) Uani 1 1 d . . .
C1 C 0.8718(3) 0.7943(3) 1.0600(2) 0.0165(5) Uani 1 1 d . . .
C2 C 0.7244(3) 0.7436(3) 1.0771(2) 0.0152(5) Uani 1 1 d . . .
C3 C 0.6869(3) 0.7575(3) 1.1789(2) 0.0155(5) Uani 1 1 d . . .
H3 H 0.5878 0.7226 1.1905 0.019 Uiso 1 1 calc R . .
C4 C 0.7940(3) 0.8223(3) 1.2638(2) 0.0159(5) Uani 1 1 d . . .
C5 C 0.9411(3) 0.8738(3) 1.2460(2) 0.0181(5) Uani 1 1 d . . .
C6 C 0.9783(3) 0.8588(3) 1.1449(2) 0.0186(5) Uani 1 1 d . . .
H6 H 1.0778 0.8930 1.1333 0.022 Uiso 1 1 calc R . .
C7 C 1.0233(3) 0.8235(3) 0.9143(2) 0.0168(5) Uani 1 1 d . . .
C8 C 1.0092(3) 0.7785(3) 0.7975(2) 0.0168(5) Uani 1 1 d . . .
C9 C 1.1285(3) 0.8157(3) 0.7438(2) 0.0187(5) Uani 1 1 d . . .
H9 H 1.2163 0.8724 0.7787 0.022 Uiso 1 1 calc R . .
C10 C 1.1173(3) 0.7686(3) 0.6381(2) 0.0197(6) Uani 1 1 d . . .
H10 H 1.1975 0.7928 0.5997 0.024 Uiso 1 1 calc R . .
C11 C 0.9878(3) 0.6858(3) 0.5891(2) 0.0194(6) Uani 1 1 d . . .
H11 H 0.9793 0.6517 0.5171 0.023 Uiso 1 1 calc R . .
C12 C 0.8704(3) 0.6533(3) 0.6463(2) 0.0178(5) Uani 1 1 d . . .
H12 H 0.7812 0.5975 0.6126 0.021 Uiso 1 1 calc R . .
C13 C 0.4718(3) 0.6393(2) 0.9783(2) 0.0140(5) Uani 1 1 d . . .
C14 C 0.4021(3) 0.5823(2) 0.8670(2) 0.0145(5) Uani 1 1 d . . .
C15 C 0.2463(3) 0.5388(3) 0.8426(2) 0.0177(5) Uani 1 1 d . . .
H15 H 0.1823 0.5428 0.8957 0.021 Uiso 1 1 calc R . .
C16 C 0.1841(3) 0.4886(3) 0.7384(2) 0.0192(6) Uani 1 1 d . . .
H16 H 0.0776 0.4574 0.7195 0.023 Uiso 1 1 calc R . .
C17 C 0.2821(3) 0.4860(3) 0.6641(2) 0.0181(5) Uani 1 1 d . . .
H17 H 0.2428 0.4542 0.5926 0.022 Uiso 1 1 calc R . .
C18 C 0.4369(3) 0.5295(3) 0.6935(2) 0.0164(5) Uani 1 1 d . . .
H18 H 0.5029 0.5256 0.6416 0.020 Uiso 1 1 calc R . .
C19 C 0.7518(4) 0.8357(3) 1.3728(2) 0.0214(6) Uani 1 1 d . . .
H19A H 0.7492 0.9236 1.3976 0.032 Uiso 1 1 calc R . .
H19B H 0.8283 0.8054 1.4202 0.032 Uiso 1 1 calc R . .
H19C H 0.6505 0.7868 1.3716 0.032 Uiso 1 1 calc R . .
C20 C 1.0590(4) 0.9417(3) 1.3367(2) 0.0236(6) Uani 1 1 d . . .
H20A H 1.0999 0.8812 1.3774 0.035 Uiso 1 1 calc R . .
H20B H 1.0108 0.9986 1.3820 0.035 Uiso 1 1 calc R . .
H20C H 1.1428 0.9894 1.3097 0.035 Uiso 1 1 calc R . .
C21 C 0.6455(3) 0.9284(3) 0.8862(2) 0.0164(5) Uani 1 1 d . . .
H21 H 0.6799 0.9263 0.9582 0.020 Uiso 1 1 calc R . .
C22 C 0.6017(3) 1.0371(3) 0.8568(2) 0.0200(6) Uani 1 1 d . . .
H22 H 0.6056 1.1080 0.9082 0.024 Uiso 1 1 calc R . .
C23 C 0.5523(3) 1.0410(3) 0.7522(3) 0.0207(6) Uani 1 1 d . . .
H23 H 0.5247 1.1152 0.7303 0.025 Uiso 1 1 calc R . .
C24 C 0.5435(3) 0.9333(3) 0.6790(2) 0.0195(6) Uani 1 1 d . . .
H24 H 0.5072 0.9326 0.6068 0.023 Uiso 1 1 calc R . .
C25 C 0.5886(3) 0.8283(3) 0.7134(2) 0.0164(5) Uani 1 1 d . . .
H25 H 0.5828 0.7554 0.6637 0.020 Uiso 1 1 calc R . .
F1 F 0.6050(3) 0.3847(2) 0.52386(17) 0.0429(6) Uani 1 1 d . . .
F2 F 0.8389(3) 0.3563(2) 0.60119(19) 0.0395(6) Uani 1 1 d . . .
F3 F 0.6331(2) 0.33323(18) 0.68801(14) 0.0243(4) Uani 1 1 d . . .
F4 F 0.6481(2) 0.18955(18) 0.54733(15) 0.0265(4) Uani 1 1 d . . .
B1 B 0.6802(4) 0.3156(3) 0.5905(3) 0.0206(6) Uani 1 1 d . . .

loop_
_atom_site_aniso_label
_atom_site_aniso_U_11
_atom_site_aniso_U_22
_atom_site_aniso_U_33
_atom_site_aniso_U_23
_atom_site_aniso_U_13
_atom_site_aniso_U_12
Ru1 0.01518(11) 0.00948(11) 0.01489(12) 0.00133(7) 0.00229(8) 0.00382(7)
O1 0.0201(10) 0.0243(11) 0.0194(10) 0.0012(8) 0.0018(8) -0.0021(9)
O2 0.0200(10) 0.0229(11) 0.0193(10) 0.0010(8) 0.0050(8) 0.0017(8)
O3 0.0240(11) 0.0178(10) 0.0327(12) 0.0077(9) 0.0094(9) 0.0103(9)
N1 0.0166(11) 0.0140(11) 0.0156(11) 0.0019(8) 0.0010(9) 0.0025(9)
N2 0.0168(11) 0.0116(10) 0.0151(11) 0.0014(8) 0.0027(9) 0.0026(9)
N3 0.0181(11) 0.0122(11) 0.0191(11) 0.0030(9) 0.0035(9) 0.0045(9)
N4 0.0188(11) 0.0096(10) 0.0181(11) 0.0025(8) 0.0031(9) 0.0054(9)
N5 0.0156(10) 0.0101(10) 0.0185(11) 0.0007(8) 0.0013(9) 0.0036(8)
N6 0.0156(10) 0.0145(11) 0.0174(11) 0.0023(9) 0.0040(9) 0.0039(9)
C1 0.0191(13) 0.0146(12) 0.0173(13) 0.0034(10) 0.0033(10) 0.0061(10)
C2 0.0188(12) 0.0112(12) 0.0159(12) 0.0020(9) 0.0002(10) 0.0055(10)
C3 0.0192(13) 0.0114(12) 0.0169(12) 0.0030(9) 0.0021(10) 0.0052(10)
C4 0.0215(13) 0.0127(12) 0.0143(12) 0.0013(9) 0.0011(10) 0.0078(10)
C5 0.0193(13) 0.0162(13) 0.0179(13) 0.0011(10) -0.0011(11) 0.0053(11)
C6 0.0189(13) 0.0166(13) 0.0204(14) 0.0039(10) 0.0014(11) 0.0040(11)
C7 0.0192(13) 0.0152(13) 0.0166(13) 0.0028(10) 0.0022(10) 0.0050(10)
C8 0.0203(13) 0.0126(12) 0.0180(13) 0.0018(10) 0.0019(11) 0.0060(10)
C9 0.0191(13) 0.0161(13) 0.0211(14) 0.0027(10) 0.0037(11) 0.0023(11)
C10 0.0209(13) 0.0187(14) 0.0214(14) 0.0050(11) 0.0063(11) 0.0051(11)
C11 0.0202(13) 0.0198(14) 0.0191(13) 0.0021(11) 0.0033(11) 0.0065(11)
C12 0.0190(13) 0.0160(13) 0.0178(13) 0.0007(10) 0.0018(11) 0.0034(10)
C13 0.0158(12) 0.0085(11) 0.0179(12) 0.0018(9) 0.0007(10) 0.0042(9)
C14 0.0181(12) 0.0099(11) 0.0166(12) 0.0021(9) 0.0020(10) 0.0069(10)
C15 0.0180(13) 0.0160(13) 0.0210(14) 0.0051(10) 0.0037(11) 0.0069(10)
C17 0.0194(13) 0.0149(13) 0.0188(13) 0.0003(10) -0.0003(11) 0.0036(10)
C16 0.0195(13) 0.0137(13) 0.0235(14) 0.0036(10) -0.0007(11) 0.0029(10)
C18 0.0192(13) 0.0114(12) 0.0190(13) 0.0025(10) 0.0018(11) 0.0045(10)
C19 0.0270(15) 0.0214(14) 0.0164(13) 0.0024(11) 0.0022(12) 0.0073(12)
C20 0.0237(14) 0.0254(16) 0.0194(14) -0.0029(12) -0.0009(12) 0.0053(12)
C21 0.0180(12) 0.0125(12) 0.0180(13) -0.0001(10) 0.0016(10) 0.0035(10)
C22 0.0201(13) 0.0144(13) 0.0250(15) 0.0012(11) 0.0010(11) 0.0049(11)
C23 0.0207(13) 0.0150(13) 0.0286(15) 0.0054(11) 0.0026(12) 0.0089(11)
C24 0.0212(13) 0.0181(14) 0.0202(14) 0.0057(11) 0.0010(11) 0.0055(11)
C25 0.0175(12) 0.0141(12) 0.0165(12) 0.0005(10) 0.0011(10) 0.0016(10)
F1 0.0735(17) 0.0419(13) 0.0267(11) 0.0160(10) 0.0155(11) 0.0380(13)
F2 0.0319(11) 0.0343(12) 0.0489(14) -0.0073(10) 0.0175(10) -0.0037(9)
F3 0.0318(10) 0.0246(9) 0.0193(9) 0.0047(7) 0.0076(8) 0.0095(8)
F4 0.0319(10) 0.0180(9) 0.0275(10) -0.0029(7) 0.0026(8) 0.0046(8)
B1 0.0256(16) 0.0173(15) 0.0210(16) 0.0029(12) 0.0068(13) 0.0076(13)

loop_
_atom_type_symbol
_atom_type_description
_atom_type_scat_dispersion_real
_atom_type_scat_dispersion_imag
_atom_type_scat_source
C C 0.0033 0.0016 'International Tables Vol C Tables 4.2.6.8 and 6.1.1.4'
H H 0.0000 0.0000 'International Tables Vol C Tables 4.2.6.8 and 6.1.1.4'
B B 0.0013 0.0007 'International Tables Vol C Tables 4.2.6.8 and 6.1.1.4'
N N 0.0061 0.0033 'International Tables Vol C Tables 4.2.6.8 and 6.1.1.4'
O O 0.0106 0.0060 'International Tables Vol C Tables 4.2.6.8 and 6.1.1.4'
F F 0.0171 0.0103 'International Tables Vol C Tables 4.2.6.8 and 6.1.1.4'
Ru Ru -1.2594 0.8363 'International Tables Vol C Tables 4.2.6.8 and 6.1.1.4'

loop_
_geom_angle_atom_site_label_1
_geom_angle_atom_site_label_2
_geom_angle_atom_site_label_3
_geom_angle
_geom_angle_site_symmetry_1
_geom_angle_site_symmetry_3
_geom_angle_publ_flag
N6 Ru1 N2 100.56(10) . . ?
N6 Ru1 N1 95.21(11) . . ?
N2 Ru1 N1 82.28(10) . . ?
N6 Ru1 N4 97.29(10) . . ?
N2 Ru1 N4 79.93(10) . . ?
N1 Ru1 N4 159.84(10) . . ?
N6 Ru1 N5 170.08(10) . . ?
N2 Ru1 N5 89.12(9) . . ?
N1 Ru1 N5 88.19(10) . . ?
N4 Ru1 N5 82.16(9) . . ?
N6 Ru1 N3 87.53(10) . . ?
N2 Ru1 N3 160.85(10) . . ?
N1 Ru1 N3 79.70(10) . . ?
N4 Ru1 N3 116.52(10) . . ?
N5 Ru1 N3 83.90(9) . . ?
C7 N1 C1 127.1(2) . . ?
C7 N1 Ru1 119.80(19) . . ?
C1 N1 Ru1 113.05(18) . . ?
C13 N2 C2 126.9(2) . . ?
C13 N2 Ru1 119.71(19) . . ?
C2 N2 Ru1 113.38(18) . . ?
C12 N3 C8 119.3(2) . . ?
C12 N3 Ru1 129.9(2) . . ?
C8 N3 Ru1 110.74(19) . . ?
C18 N4 C14 118.5(2) . . ?
C18 N4 Ru1 130.29(19) . . ?
C14 N4 Ru1 111.02(19) . . ?
C21 N5 C25 118.7(2) . . ?
C21 N5 Ru1 121.9(2) . . ?
C25 N5 Ru1 119.23(18) . . ?
O3 N6 Ru1 170.0(2) . . ?
C6 C1 C2 119.5(3) . . ?
C6 C1 N1 125.4(3) . . ?
C2 C1 N1 115.1(3) . . ?
C3 C2 C1 119.6(3) . . ?
C3 C2 N2 125.1(3) . . ?
C1 C2 N2 115.3(2) . . ?
C2 C3 C4 120.7(3) . . ?
C2 C3 H3 119.6 . . ?
C4 C3 H3 119.6 . . ?
C3 C4 C5 119.4(3) . . ?
C3 C4 C19 119.9(3) . . ?
C5 C4 C19 120.7(3) . . ?
C6 C5 C4 119.7(3) . . ?
C6 C5 C20 120.1(3) . . ?
C4 C5 C20 120.2(3) . . ?
C5 C6 C1 121.0(3) . . ?
C5 C6 H6 119.5 . . ?
C1 C6 H6 119.5 . . ?
O1 C7 N1 128.4(3) . . ?
O1 C7 C8 120.3(3) . . ?
N1 C7 C8 111.2(2) . . ?
N3 C8 C9 121.9(3) . . ?
N3 C8 C7 118.5(2) . . ?
C9 C8 C7 119.5(3) . . ?
C10 C9 C8 118.8(3) . . ?
C10 C9 H9 120.6 . . ?
C8 C9 H9 120.6 . . ?
C11 C10 C9 119.4(3) . . ?
C11 C10 H10 120.3 . . ?
C9 C10 H10 120.3 . . ?
C10 C11 C12 119.4(3) . . ?
C10 C11 H11 120.3 . . ?
C12 C11 H11 120.3 . . ?
N3 C12 C11 121.1(3) . . ?
N3 C12 H12 119.4 . . ?
C11 C12 H12 119.4 . . ?
O2 C13 N2 127.8(3) . . ?
O2 C13 C14 120.6(3) . . ?
N2 C13 C14 111.6(2) . . ?
N4 C14 C15 122.0(3) . . ?
N4 C14 C13 117.7(2) . . ?
C15 C14 C13 120.3(2) . . ?
C14 C15 C16 119.1(3) . . ?
C14 C15 H15 120.4 . . ?
C16 C15 H15 120.4 . . ?
C18 C17 C16 120.1(3) . . ?
C18 C17 H17 120.0 . . ?
C16 C17 H17 120.0 . . ?
C17 C16 C15 118.1(3) . . ?
C17 C16 H16 121.0 . . ?
C15 C16 H16 121.0 . . ?
N4 C18 C17 122.1(3) . . ?
N4 C18 H18 118.9 . . ?
C17 C18 H18 118.9 . . ?
C4 C19 H19A 109.5 . . ?
C4 C19 H19B 109.5 . . ?
H19A C19 H19B 109.5 . . ?
C4 C19 H19C 109.5 . . ?
H19A C19 H19C 109.5 . . ?
H19B C19 H19C 109.5 . . ?
C5 C20 H20A 109.5 . . ?
C5 C20 H20B 109.5 . . ?
H20A C20 H20B 109.5 . . ?
C5 C20 H20C 109.5 . . ?
H20A C20 H20C 109.5 . . ?
H20B C20 H20C 109.5 . . ?
N5 C21 C22 121.9(3) . . ?
N5 C21 H21 119.0 . . ?
C22 C21 H21 119.0 . . ?
C23 C22 C21 119.4(3) . . ?
C23 C22 H22 120.3 . . ?
C21 C22 H22 120.3 . . ?
C22 C23 C24 118.7(3) . . ?
C22 C23 H23 120.6 . . ?
C24 C23 H23 120.6 . . ?
C25 C24 C23 119.0(3) . . ?
C25 C24 H24 120.5 . . ?
C23 C24 H24 120.5 . . ?
N5 C25 C24 122.2(3) . . ?
N5 C25 H25 118.9 . . ?
C24 C25 H25 118.9 . . ?
F3 B1 F1 109.8(3) . . ?
F3 B1 F4 110.3(3) . . ?
F1 B1 F4 109.6(3) . . ?
F3 B1 F2 109.3(3) . . ?
F1 B1 F2 108.7(3) . . ?
F4 B1 F2 109.2(3) . . ?

loop_
_geom_bond_atom_site_label_1
_geom_bond_atom_site_label_2
_geom_bond_distance
_geom_bond_site_symmetry_2
_geom_bond_publ_flag
Ru1 N6 1.758(2) . ?
Ru1 N2 1.983(2) . ?
Ru1 N1 1.994(2) . ?
Ru1 N4 2.130(3) . ?
Ru1 N5 2.139(2) . ?
Ru1 N3 2.146(2) . ?
O1 C7 1.219(4) . ?
O2 C13 1.224(3) . ?
O3 N6 1.147(3) . ?
N1 C7 1.358(4) . ?
N1 C1 1.422(4) . ?
N2 C13 1.354(4) . ?
N2 C2 1.421(4) . ?
N3 C12 1.353(4) . ?
N3 C8 1.355(4) . ?
N4 C18 1.343(4) . ?
N4 C14 1.360(4) . ?
N5 C21 1.350(3) . ?
N5 C25 1.353(4) . ?
C1 C6 1.399(4) . ?
C1 C2 1.408(4) . ?
C2 C3 1.399(4) . ?
C3 C4 1.402(4) . ?
C3 H3 0.9500 . ?
C4 C5 1.411(4) . ?
C4 C19 1.505(4) . ?
C5 C6 1.390(4) . ?
C5 C20 1.509(4) . ?
C6 H6 0.9500 . ?
C7 C8 1.516(4) . ?
C8 C9 1.388(4) . ?
C9 C10 1.387(4) . ?
C9 H9 0.9500 . ?
C10 C11 1.388(4) . ?
C10 H10 0.9500 . ?
C11 C12 1.392(4) . ?
C11 H11 0.9500 . ?
C12 H12 0.9500 . ?
C13 C14 1.514(4) . ?
C14 C15 1.383(4) . ?
C15 C16 1.402(4) . ?
C15 H15 0.9500 . ?
C17 C18 1.380(4) . ?
C17 C16 1.382(4) . ?
C17 H17 0.9500 . ?
C16 H16 0.9500 . ?
C18 H18 0.9500 . ?
C19 H19A 0.9800 . ?
C19 H19B 0.9800 . ?
C19 H19C 0.9800 . ?
C20 H20A 0.9800 . ?
C20 H20B 0.9800 . ?
C20 H20C 0.9800 . ?
C21 C22 1.389(4) . ?
C21 H21 0.9500 . ?
C22 C23 1.382(4) . ?
C22 H22 0.9500 . ?
C23 C24 1.402(4) . ?
C23 H23 0.9500 . ?
C24 C25 1.379(4) . ?
C24 H24 0.9500 . ?
C25 H25 0.9500 . ?
F1 B1 1.391(4) . ?
F2 B1 1.403(4) . ?
F3 B1 1.383(4) . ?
F4 B1 1.398(4) . ?
